data_1008788
loop_
_publ_author_name
'Meyer, G'
'Gros, Y'
'Bochu, B'
'Collomb, A'
'Chenavas, J'
'Joubert, J C'
'Marezio, M'

_publ_section_title
;
Synthesis, crystal structure, and Moessbauer study of a series of
perovskite-like compounds (A Cu3) (M, Fe)4 O12
;
_journal_coden_ASTM PSSABA
_journal_name_full
;
Physica Status Solidi, Sectio A: Applied Research
;
_journal_page_first 581
_journal_page_last 586
_journal_paper_doi 10.1002/pssa.2210480239
_journal_volume 48
_journal_year 1978
_chemical_compound_source synthetic
_chemical_formula_structural 'Nd Cu3 (Ti3 Fe) O12'
_chemical_formula_sum 'Cu3 Fe Nd O12 Ti3'
_chemical_name_mineral 'Perovskite group'
_chemical_name_systematic
;
Neodymium tricopper trititanium iron(III) oxide
;
_space_group_IT_number 204
_symmetry_cell_setting cubic
_symmetry_Int_Tables_number 204
_symmetry_space_group_name_Hall '-I 2 2 3'
_symmetry_space_group_name_H-M 'I m -3'
_cell_angle_alpha 90
_cell_angle_beta 90
_cell_angle_gamma 90
_cell_formula_units_Z 2
_cell_length_a 7.436
_cell_length_b 7.436
_cell_length_c 7.436
_cell_volume 411.2
_refine_ls_R_factor_all 0.07
_cod_database_code 1008788

loop_
_symmetry_equiv_pos_as_xyz
x,y,z
x,-y,-z
-x,y,-z
-x,-y,z
y,z,x
-y,-z,x
y,-z,-x
-y,z,-x
z,x,y
-z,x,-y
-z,-x,y
z,-x,-y
-x,-y,-z
-x,y,z
x,-y,z
x,y,-z
-y,-z,-x
y,z,-x
-y,z,x
y,-z,x
-z,-x,-y
z,-x,y
z,x,-y
-z,x,y
1/2+x,1/2+y,1/2+z
1/2+x,1/2-y,1/2-z
1/2-x,1/2+y,1/2-z
1/2-x,1/2-y,1/2+z
1/2+y,1/2+z,1/2+x
1/2-y,1/2-z,1/2+x
1/2+y,1/2-z,1/2-x
1/2-y,1/2+z,1/2-x
1/2+z,1/2+x,1/2+y
1/2-z,1/2+x,1/2-y
1/2-z,1/2-x,1/2+y
1/2+z,1/2-x,1/2-y
1/2-x,1/2-y,1/2-z
1/2-x,1/2+y,1/2+z
1/2+x,1/2-y,1/2+z
1/2+x,1/2+y,1/2-z
1/2-y,1/2-z,1/2-x
1/2+y,1/2+z,1/2-x
1/2-y,1/2+z,1/2+x
1/2+y,1/2-z,1/2+x
1/2-z,1/2-x,1/2-y
1/2+z,1/2-x,1/2+y
1/2+z,1/2+x,1/2-y
1/2-z,1/2+x,1/2+y

loop_
_atom_site_label
_atom_site_type_symbol
_atom_site_symmetry_multiplicity
_atom_site_Wyckoff_symbol
_atom_site_fract_x
_atom_site_fract_y
_atom_site_fract_z
_atom_site_occupancy
_atom_site_attached_hydrogens
_atom_site_calc_flag
Nd1 Nd3+ 2 a 0. 0. 0. 1. 0 d
Cu1 Cu2+ 6 b 0. 0.5 0.5 1. 0 d
Ti1 Ti4+ 8 c 0.25 0.25 0.25 0.75 0 d
Fe1 Fe3+ 8 c 0.25 0.25 0.25 0.25 0 d
O1 O2- 24 g 0.3017(5) 0.1778(4) 0. 1. 0 d

loop_
_atom_type_symbol
_atom_type_oxidation_number
Nd3+ 3.000
Cu2+ 2.000
Ti4+ 4.000
Fe3+ 3.000
O2- -2.000
